data_4086142
loop_
_publ_author_name
'Bailey, Wilson D.'
'Luconi, Lapo'
'Rossin, Andrea'
'Yakhvarov, Dmitry'
'Flowers, Sarah E.'
'Kaminsky, Werner'
'Kemp, Richard A.'
'Giambastiani, Giuliano'
'Goldberg, Karen I.'

_publ_section_title
;
 Pyrazole-Based PCN Pincer Complexes of Palladium(II): Mono- and Dinuclear
 Hydroxide Complexes and Ligand Rollover C--H Activation
;
_journal_issue 16
_journal_name_full Organometallics
_journal_page_first 3998
_journal_paper_doi 10.1021/acs.organomet.5b00355
_journal_volume 34
_journal_year 2015
_chemical_absolute_configuration ad
_chemical_formula_moiety '4(C19 H29 N2 O P Pd), 3(C4 H8 O), 4(H2 O)'
_chemical_formula_sum 'C88 H148 N8 O11 P4 Pd4'
_chemical_formula_weight 2043.62
_chemical_name_common wdb_3_143
_chemical_name_systematic
;
 wdb_9b
;
_space_group_IT_number 18
_symmetry_cell_setting orthorhombic
_symmetry_Int_Tables_number 18
_symmetry_space_group_name_Hall 'P 2 2ab'
_symmetry_space_group_name_H-M 'P 21 21 2'
_atom_sites_solution_hydrogens geom
_atom_sites_solution_primary direct
_atom_sites_solution_secondary difmap
_audit_conform_dict_location ftp://ftp.iucr.org/pub/cif_core.dic
_audit_conform_dict_name cif_core.dic
_audit_conform_dict_version 2.4
_audit_creation_date 2015-02-24T14:24:36-00:00
_audit_creation_method 'WinGX routine CIF_UPDATE'
_cell_angle_alpha 90.000(5)
_cell_angle_beta 90.000(5)
_cell_angle_gamma 90.000(5)
_cell_formula_units_Z 2
_cell_length_a 15.791(5)
_cell_length_b 16.128(5)
_cell_length_c 18.562(5)
_cell_measurement_reflns_used 399
_cell_measurement_temperature 100(2)
_cell_measurement_theta_max 20
_cell_measurement_theta_min 3
_cell_volume 4727(2)
_computing_cell_refinement 'SAINT (Bruker, 2007)'
_computing_data_collection 'APEX2 (Bruker, 2007)'
_computing_data_reduction 'SAINT (Bruker, 2007)'
_computing_molecular_graphics 'ORTEP-3 for Windows (Farrugia, 1997)'
_computing_publication_material 'SHELXL-97 (Sheldrick, 1997)'
_computing_structure_refinement 'SHELXL-97 (Sheldrick, 2008)'
_computing_structure_solution 'SHELXS97 (Sheldrick, 1997)'
_diffrn_ambient_temperature 100(2)
_diffrn_measured_fraction_theta_full 0.997
_diffrn_measured_fraction_theta_max 0.994
_diffrn_measurement_device_type 'Bruker APEXII CCD area-detector'
_diffrn_measurement_method '\f and \w scans'
_diffrn_radiation_monochromator graphite
_diffrn_radiation_type MoK\a
_diffrn_radiation_wavelength 0.71073
_diffrn_reflns_av_R_equivalents 0.1568
_diffrn_reflns_av_unetI/netI 0.1371
_diffrn_reflns_limit_h_max 19
_diffrn_reflns_limit_h_min -18
_diffrn_reflns_limit_k_max 19
_diffrn_reflns_limit_k_min -19
_diffrn_reflns_limit_l_max 22
_diffrn_reflns_limit_l_min -22
_diffrn_reflns_number 58367
_diffrn_reflns_theta_full 25
_diffrn_reflns_theta_max 25.43
_diffrn_reflns_theta_min 2.11
_diffrn_source 'fine-focus sealed tube'
_exptl_absorpt_coefficient_mu 0.876
_exptl_absorpt_correction_T_max 0.9575
_exptl_absorpt_correction_T_min 0.9022
_exptl_absorpt_correction_type multi-scan
_exptl_absorpt_process_details '(SADABS; Bruker, 2007)'
_exptl_crystal_colour colorless
_exptl_crystal_density_diffrn 1.436
_exptl_crystal_density_method 'not measured'
_exptl_crystal_description piece
_exptl_crystal_F_000 2128
_exptl_crystal_size_max 0.12
_exptl_crystal_size_mid 0.05
_exptl_crystal_size_min 0.05
_refine_diff_density_max 1.032
_refine_diff_density_min -1.016
_refine_diff_density_rms 0.106
_refine_ls_abs_structure_details 'Flack H D (1983), Acta Cryst. A39, 876-881'
_refine_ls_abs_structure_Flack -0.04(5)
_refine_ls_extinction_method none
_refine_ls_goodness_of_fit_ref 1.011
_refine_ls_hydrogen_treatment mixed
_refine_ls_matrix_type full
_refine_ls_number_parameters 605
_refine_ls_number_reflns 8670
_refine_ls_number_restraints 195
_refine_ls_restrained_S_all 1.027
_refine_ls_R_factor_all 0.1448
_refine_ls_R_factor_gt 0.0637
_refine_ls_shift/su_max 0.001
_refine_ls_shift/su_mean 0
_refine_ls_structure_factor_coef Fsqd
_refine_ls_weighting_details 'calc w=1/[\s^2^(Fo^2^)+(0.0462P)^2^+4.7687P] where P=(Fo^2^+2Fc^2^)/3'
_refine_ls_weighting_scheme calc
_refine_ls_wR_factor_gt 0.1081
_refine_ls_wR_factor_ref 0.1328
_reflns_number_gt 4896
_reflns_number_total 8670
_reflns_threshold_expression >2\s(I)
_cod_data_source_file om5b00355_si_003.cif
_cod_data_source_block 9b
_cod_depositor_comments 'Adding full bibliography for 4086135--4086143.cif.'
_cod_database_code 4086142

loop_
_symmetry_equiv_pos_as_xyz
'x, y, z'
'-x, -y, z'
'x+1/2, -y+1/2, -z'
'-x+1/2, y+1/2, -z'

loop_
_atom_site_label
_atom_site_type_symbol
_atom_site_fract_x
_atom_site_fract_y
_atom_site_fract_z
_atom_site_U_iso_or_equiv
_atom_site_adp_type
_atom_site_occupancy
_atom_site_symmetry_multiplicity
_atom_site_calc_flag
_atom_site_refinement_flags
_atom_site_disorder_assembly
_atom_site_disorder_group
C1 C 0.3161(6) 0.8429(6) 0.6049(5) 0.045(3) Uani 1 1 d . A .
C2 C 0.3122(6) 0.8535(6) 0.6805(5) 0.038(2) Uani 1 1 d . . .
C3 C 0.3670(7) 0.8136(6) 0.7266(6) 0.052(3) Uani 1 1 d . . .
H3 H 0.365 0.8242 0.777 0.062 Uiso 1 1 calc R . .
C4 C 0.4247(7) 0.7583(7) 0.6987(6) 0.062(3) Uani 1 1 d . . .
H4 H 0.4604 0.728 0.7303 0.075 Uiso 1 1 calc R . .
C5 C 0.4314(7) 0.7461(7) 0.6247(6) 0.068(4) Uani 1 1 d . A .
H5 H 0.4729 0.7094 0.6056 0.082 Uiso 1 1 calc R . .
C6 C 0.3749(7) 0.7896(7) 0.5779(5) 0.061(3) Uani 1 1 d DU . .
C10 C 0.3962(12) 0.801(2) 0.4979(7) 0.074(7) Uani 0.5 1 d PDU A 1
H10A H 0.4171 0.7484 0.4765 0.088 Uiso 0.5 1 calc PR A 1
H10B H 0.4394 0.8446 0.491 0.088 Uiso 0.5 1 calc PR A 1
C7B C 0.3817(14) 0.7712(19) 0.4973(7) 0.074(7) Uani 0.5 1 d PD A 2
H7B1 H 0.3753 0.7111 0.4876 0.088 Uiso 0.5 1 calc PR A 2
H7B2 H 0.4367 0.7902 0.4778 0.088 Uiso 0.5 1 calc PR A 2
C12 C 0.3642(16) 0.9875(12) 0.4172(11) 0.073(5) Uani 0.5 1 d PDU B 1
H12A H 0.3899 1.0198 0.3782 0.11 Uiso 0.5 1 calc PR B 1
H12B H 0.4061 0.9785 0.4553 0.11 Uiso 0.5 1 calc PR B 1
H12C H 0.3157 1.018 0.437 0.11 Uiso 0.5 1 calc PR B 1
C13 C 0.4129(12) 0.8784(16) 0.3377(12) 0.070(6) Uani 0.5 1 d PDU B 1
H13A H 0.414 0.9152 0.2957 0.106 Uiso 0.5 1 calc PR B 1
H13B H 0.409 0.8207 0.3216 0.106 Uiso 0.5 1 calc PR B 1
H13C H 0.465 0.886 0.3657 0.106 Uiso 0.5 1 calc PR B 1
C14 C 0.2600(13) 0.9180(15) 0.3318(10) 0.067(5) Uani 0.5 1 d PDU B 1
H14A H 0.2127 0.9448 0.3568 0.101 Uiso 0.5 1 calc PR B 1
H14B H 0.2407 0.8656 0.3107 0.101 Uiso 0.5 1 calc PR B 1
H14C H 0.2809 0.9546 0.2936 0.101 Uiso 0.5 1 calc PR B 1
C11 C 0.3330(8) 0.9003(9) 0.3867(5) 0.082(3) Uani 1 1 d DU . .
C9B C 0.4093(16) 0.9345(19) 0.4367(14) 0.126(8) Uani 0.5 1 d PDU B 2
H9B1 H 0.4552 0.9552 0.406 0.189 Uiso 0.5 1 calc PR B 2
H9B2 H 0.4306 0.8895 0.4672 0.189 Uiso 0.5 1 calc PR B 2
H9B3 H 0.3883 0.9797 0.4673 0.189 Uiso 0.5 1 calc PR B 2
C10B C 0.3829(17) 0.8409(15) 0.3333(13) 0.087(7) Uani 0.5 1 d PDU B 2
H10D H 0.4143 0.8743 0.2983 0.131 Uiso 0.5 1 calc PR B 2
H10E H 0.3426 0.8051 0.3079 0.131 Uiso 0.5 1 calc PR B 2
H10F H 0.4226 0.8065 0.3609 0.131 Uiso 0.5 1 calc PR B 2
C11B C 0.2778(19) 0.9684(16) 0.3628(17) 0.120(8) Uani 0.5 1 d PDU B 2
H11D H 0.3126 1.016 0.3489 0.18 Uiso 0.5 1 calc PR B 2
H11E H 0.2399 0.9844 0.4022 0.18 Uiso 0.5 1 calc PR B 2
H11F H 0.2442 0.9501 0.3214 0.18 Uiso 0.5 1 calc PR B 2
C16 C 0.2815(16) 0.7079(15) 0.3529(12) 0.067(5) Uani 0.5 1 d PDU B 1
H16A H 0.2595 0.6533 0.3394 0.101 Uiso 0.5 1 calc PR B 1
H16B H 0.3409 0.7026 0.3678 0.101 Uiso 0.5 1 calc PR B 1
H16C H 0.2777 0.7455 0.3116 0.101 Uiso 0.5 1 calc PR B 1
C17 C 0.1413(13) 0.7633(14) 0.4105(12) 0.069(4) Uani 0.5 1 d PDU B 1
H17A H 0.1104 0.7122 0.3991 0.103 Uiso 0.5 1 calc PR B 1
H17B H 0.135 0.8028 0.3707 0.103 Uiso 0.5 1 calc PR B 1
H17C H 0.1183 0.7876 0.4547 0.103 Uiso 0.5 1 calc PR B 1
C18 C 0.2381(15) 0.6846(15) 0.4883(9) 0.077(4) Uani 0.5 1 d PDU B 1
H18A H 0.1973 0.6992 0.526 0.115 Uiso 0.5 1 calc PR B 1
H18B H 0.2957 0.6906 0.5071 0.115 Uiso 0.5 1 calc PR B 1
H18C H 0.2288 0.6271 0.4732 0.115 Uiso 0.5 1 calc PR B 1
C15 C 0.2255(9) 0.7454(8) 0.4202(6) 0.092(3) Uani 1 1 d DU . .
C14B C 0.1605(14) 0.7926(15) 0.3566(12) 0.075(5) Uani 0.5 1 d PDU B 2
H14D H 0.137 0.7504 0.3243 0.113 Uiso 0.5 1 calc PR B 2
H14E H 0.1937 0.8325 0.3285 0.113 Uiso 0.5 1 calc PR B 2
H14F H 0.1142 0.8216 0.3811 0.113 Uiso 0.5 1 calc PR B 2
C15B C 0.1603(17) 0.7093(18) 0.4645(12) 0.105(5) Uani 0.5 1 d PDU B 2
H15D H 0.1241 0.7533 0.4839 0.158 Uiso 0.5 1 calc PR B 2
H15E H 0.1864 0.6786 0.5042 0.158 Uiso 0.5 1 calc PR B 2
H15F H 0.1259 0.6714 0.4353 0.158 Uiso 0.5 1 calc PR B 2
C13B C 0.263(2) 0.6719(16) 0.3714(14) 0.100(6) Uani 0.5 1 d PDU B 2
H13D H 0.2634 0.6201 0.3991 0.15 Uiso 0.5 1 calc PR B 2
H13E H 0.3216 0.6856 0.3573 0.15 Uiso 0.5 1 calc PR B 2
H13F H 0.2285 0.6651 0.3282 0.15 Uiso 0.5 1 calc PR B 2
C9 C 0.1407(7) 0.9896(6) 0.6812(5) 0.042(3) Uani 1 1 d . . .
H9 H 0.0962 1.0178 0.6569 0.051 Uiso 1 1 calc R . .
C8 C 0.1562(7) 0.9945(6) 0.7550(5) 0.051(3) Uani 1 1 d . . .
H8 H 0.1255 1.0264 0.7892 0.061 Uiso 1 1 calc R . .
C7 C 0.2243(7) 0.9444(6) 0.7685(4) 0.040(2) Uani 1 1 d . . .
C19 C 0.2669(8) 0.9282(6) 0.8385(4) 0.061(3) Uani 1 1 d . . .
H19A H 0.2429 0.9646 0.8756 0.091 Uiso 1 1 calc R . .
H19B H 0.3277 0.9392 0.8338 0.091 Uiso 1 1 calc R . .
H19C H 0.2583 0.8702 0.8524 0.091 Uiso 1 1 calc R . .
C20 C 0.1936(7) 0.7179(5) 0.8870(4) 0.040(3) Uani 1 1 d . . .
C21 C 0.1760(6) 0.7139(6) 0.8137(5) 0.033(2) Uani 1 1 d . . .
C22 C 0.2220(7) 0.6617(6) 0.7685(5) 0.046(3) Uani 1 1 d . . .
H22 H 0.2084 0.6577 0.7188 0.055 Uiso 1 1 calc R . .
C23 C 0.2880(7) 0.6157(7) 0.7975(5) 0.059(3) Uani 1 1 d . . .
H23 H 0.3199 0.5805 0.7667 0.071 Uiso 1 1 calc R . .
C24 C 0.3086(7) 0.6195(6) 0.8696(6) 0.061(3) Uani 1 1 d . . .
H24 H 0.3543 0.5879 0.8886 0.073 Uiso 1 1 calc R . .
C25 C 0.2608(7) 0.6704(6) 0.9134(5) 0.047(3) Uani 1 1 d . . .
C29 C 0.2845(9) 0.6844(7) 0.9929(5) 0.070(4) Uani 1 1 d . . .
H29A H 0.3397 0.7132 0.9962 0.084 Uiso 1 1 calc R . .
H29B H 0.2891 0.6306 1.0181 0.084 Uiso 1 1 calc R . .
C30 C 0.2591(9) 0.8297(7) 1.0838(6) 0.078(4) Uani 1 1 d U . .
C33 C 0.2905(11) 0.8885(8) 1.0281(6) 0.139(7) Uani 1 1 d . . .
H33A H 0.2459 0.8984 0.9924 0.208 Uiso 1 1 calc R . .
H33B H 0.3402 0.8647 1.0041 0.208 Uiso 1 1 calc R . .
H33C H 0.3062 0.941 1.051 0.208 Uiso 1 1 calc R . .
C31 C 0.3359(10) 0.7961(9) 1.1281(6) 0.125(6) Uani 1 1 d . . .
H31A H 0.3779 0.7723 1.0952 0.187 Uiso 1 1 calc R . .
H31B H 0.3162 0.7532 1.1616 0.187 Uiso 1 1 calc R . .
H31C H 0.3616 0.8416 1.1552 0.187 Uiso 1 1 calc R . .
C32 C 0.1974(11) 0.8759(8) 1.1350(6) 0.131(7) Uani 1 1 d . . .
H32A H 0.2271 0.922 1.1583 0.196 Uiso 1 1 calc R . .
H32B H 0.1766 0.8374 1.1719 0.196 Uiso 1 1 calc R . .
H32C H 0.1494 0.8974 1.1072 0.196 Uiso 1 1 calc R . .
C34 C 0.1396(10) 0.6752(7) 1.0946(5) 0.084(4) Uani 1 1 d . . .
C35 C 0.1949(9) 0.6468(7) 1.1592(6) 0.091(4) Uani 1 1 d U . .
H35A H 0.1668 0.6008 1.1841 0.137 Uiso 1 1 calc R . .
H35B H 0.2024 0.6931 1.1927 0.137 Uiso 1 1 calc R . .
H35C H 0.2503 0.6284 1.1415 0.137 Uiso 1 1 calc R . .
C36 C 0.1167(9) 0.6021(6) 1.0469(5) 0.091(4) Uani 1 1 d . . .
H36A H 0.1669 0.5674 1.0394 0.136 Uiso 1 1 calc R . .
H36B H 0.0962 0.6225 1.0003 0.136 Uiso 1 1 calc R . .
H36C H 0.0722 0.5692 1.0701 0.136 Uiso 1 1 calc R . .
C37 C 0.0568(10) 0.7175(9) 1.1215(7) 0.111(5) Uani 1 1 d U . .
H37A H 0.021 0.7315 1.0802 0.167 Uiso 1 1 calc R . .
H37B H 0.0711 0.7682 1.148 0.167 Uiso 1 1 calc R . .
H37C H 0.0262 0.6794 1.1534 0.167 Uiso 1 1 calc R . .
C28 C 0.0074(7) 0.8501(7) 0.8104(5) 0.054(3) Uani 1 1 d U . .
H28 H -0.03 0.887 0.8345 0.065 Uiso 1 1 calc R . .
C27 C 0.0045(7) 0.8349(6) 0.7390(5) 0.049(3) Uani 1 1 d . . .
H27 H -0.0345 0.8579 0.7055 0.059 Uiso 1 1 calc R . .
C26 C 0.0680(6) 0.7805(6) 0.7241(5) 0.042(3) Uani 1 1 d . . .
C38 C 0.0995(7) 0.7453(6) 0.6540(4) 0.046(3) Uani 1 1 d . . .
H38A H 0.0631 0.7643 0.6146 0.069 Uiso 1 1 calc R . .
H38B H 0.0984 0.6846 0.6562 0.069 Uiso 1 1 calc R . .
H38C H 0.1577 0.7641 0.6454 0.069 Uiso 1 1 calc R . .
O5 O 0.4310(14) 1.0550(10) 0.6833(8) 0.107(5) Uani 0.5 1 d PD C -3
C39 C 0.472(2) 1.0402(18) 0.6144(10) 0.107(5) Uani 0.5 1 d PD C -3
H39A H 0.4327 1.0183 0.5777 0.129 Uiso 0.5 1 calc PR C -3
H39B H 0.5015 1.09 0.5957 0.129 Uiso 0.5 1 calc PR C -3
C40 C 0.531(2) 0.9775(19) 0.6403(10) 0.107(5) Uani 0.5 1 d PD C -3
H40A H 0.5847 0.9822 0.6131 0.129 Uiso 0.5 1 calc PR C -3
H40B H 0.507 0.9219 0.6307 0.129 Uiso 0.5 1 calc PR C -3
C41 C 0.549(2) 0.985(2) 0.7170(10) 0.107(5) Uani 0.5 1 d PD C -3
H41A H 0.5696 0.9319 0.7377 0.129 Uiso 0.5 1 calc PR C -3
H41B H 0.5904 1.0294 0.7271 0.129 Uiso 0.5 1 calc PR C -3
C42 C 0.465(2) 1.006(2) 0.7423(11) 0.107(5) Uani 0.5 1 d PD C -3
H42A H 0.467 1.0381 0.7875 0.129 Uiso 0.5 1 calc PR C -3
H42B H 0.4302 0.9552 0.7503 0.129 Uiso 0.5 1 calc PR C -3
O6 O 0.0075(17) 1.0347(12) 0.3406(9) 0.131(6) Uani 0.5 1 d PD D -4
C43 C 0.0683(18) 0.974(2) 0.3169(13) 0.131(6) Uani 0.5 1 d PD D -4
H43A H 0.0669 0.9239 0.3477 0.157 Uiso 0.5 1 calc PR D -4
H43B H 0.1264 0.9971 0.3168 0.157 Uiso 0.5 1 calc PR D -4
C44 C 0.040(3) 0.956(2) 0.2448(12) 0.131(6) Uani 0.5 1 d PD D -4
H44A H 0.0014 0.9075 0.2458 0.157 Uiso 0.5 1 calc PR D -4
H44B H 0.0891 0.9417 0.2142 0.157 Uiso 0.5 1 calc PR D -4
C45 C -0.005(3) 1.028(2) 0.2135(12) 0.131(6) Uani 0.5 1 d PD D -4
H45A H 0.0347 1.0655 0.1883 0.157 Uiso 0.5 1 calc PR D -4
H45B H -0.0497 1.0099 0.1795 0.157 Uiso 0.5 1 calc PR D -4
C46 C -0.040(2) 1.066(2) 0.2760(12) 0.131(6) Uani 0.5 1 d PD D -4
H46A H -0.1011 1.0521 0.2803 0.157 Uiso 0.5 1 calc PR D -4
H46B H -0.035 1.1272 0.2725 0.157 Uiso 0.5 1 calc PR D -4
O7 O 0.0764(12) 0.5319(14) 0.8542(10) 0.105(6) Uani 0.5 1 d PD E -5
C47 C 0.0340(18) 0.5566(18) 0.7890(13) 0.105(6) Uani 0.5 1 d PD E -5
H47A H 0.0232 0.617 0.7886 0.126 Uiso 0.5 1 calc PR E -5
H47B H 0.068 0.5418 0.7461 0.126 Uiso 0.5 1 calc PR E -5
C48 C -0.0436(16) 0.5112(18) 0.7905(13) 0.105(6) Uani 0.5 1 d PD E -5
H48A H -0.0564 0.4888 0.7421 0.126 Uiso 0.5 1 calc PR E -5
H48B H -0.0907 0.5478 0.8055 0.126 Uiso 0.5 1 calc PR E -5
C49 C -0.0333(19) 0.442(2) 0.8429(15) 0.105(6) Uani 0.5 1 d PD E -5
H49A H -0.0886 0.4214 0.8602 0.126 Uiso 0.5 1 calc PR E -5
H49B H 0.0002 0.3961 0.8226 0.126 Uiso 0.5 1 calc PR E -5
C50 C 0.012(2) 0.486(3) 0.8989(9) 0.105(6) Uani 0.5 1 d PD E -5
H50A H 0.04 0.4471 0.9329 0.126 Uiso 0.5 1 calc PR E -5
H50B H -0.0247 0.5243 0.926 0.126 Uiso 0.5 1 calc PR E -5
N1 N 0.1971(5) 0.9396(5) 0.6490(4) 0.040(2) Uani 1 1 d . A .
N2 N 0.2478(4) 0.9107(5) 0.7038(4) 0.039(2) Uani 1 1 d . . .
N3 N 0.0684(5) 0.8078(4) 0.8436(4) 0.039(2) Uani 1 1 d . . .
N4 N 0.1077(5) 0.7650(4) 0.7901(4) 0.0353(19) Uani 1 1 d . . .
O1 O 0.1269(5) 0.9622(4) 0.5021(3) 0.058(2) Uani 1 1 d . A .
H1 H 0.1384 0.9734 0.459 0.087 Uiso 1 1 calc R . .
O2 O 0.0363(5) 0.8767(4) 0.9883(3) 0.072(2) Uani 1 1 d . . .
H2 H 0.0212 0.8601 1.0292 0.109 Uiso 1 1 calc R . .
O3 O -0.0314(4) 0.8984(4) 0.5472(5) 0.0585(17) Uani 1 1 d D . .
H3O H 0.013(3) 0.919(5) 0.538(6) 0.088 Uiso 1 1 d D . .
H3P H -0.064(4) 0.936(4) 0.551(7) 0.088 Uiso 1 1 d D . .
O4 O 0.1022(5) 1.0316(4) 0.9419(5) 0.071(2) Uani 1 1 d D . .
H4O H 0.085(7) 0.985(2) 0.941(7) 0.106 Uiso 1 1 d D . .
H4P H 0.071(6) 1.056(5) 0.969(5) 0.106 Uiso 1 1 d D . .
P1 P 0.29086(19) 0.8323(2) 0.45741(16) 0.0726(10) Uani 1 1 d DU A .
P2 P 0.2013(3) 0.74787(18) 1.03433(13) 0.0725(12) Uani 1 1 d . . .
Pd1 Pd 0.22745(5) 0.89829(5) 0.54818(4) 0.0458(2) Uani 1 1 d . . .
Pd2 Pd 0.12060(6) 0.79199(4) 0.94357(4) 0.0502(3) Uani 1 1 d . . .

loop_
_atom_site_aniso_label
_atom_site_aniso_U_11
_atom_site_aniso_U_22
_atom_site_aniso_U_33
_atom_site_aniso_U_23
_atom_site_aniso_U_13
_atom_site_aniso_U_12
C1 0.027(6) 0.049(7) 0.058(6) -0.006(5) -0.015(5) 0.012(5)
C2 0.034(6) 0.023(5) 0.056(6) -0.001(5) -0.005(5) -0.003(5)
C3 0.044(7) 0.043(7) 0.068(7) -0.005(5) 0.003(6) -0.001(6)
C4 0.050(8) 0.067(8) 0.071(8) 0.015(7) -0.011(7) -0.002(7)
C5 0.051(8) 0.073(9) 0.080(8) -0.012(7) -0.013(7) 0.032(7)
C6 0.047(6) 0.075(6) 0.061(5) -0.006(5) -0.010(5) 0.034(6)
C10 0.071(9) 0.069(12) 0.080(7) -0.009(7) -0.006(6) 0.031(8)
C7B 0.071(9) 0.069(12) 0.080(7) -0.009(7) -0.006(6) 0.031(8)
C12 0.071(10) 0.087(8) 0.061(8) 0.021(6) 0.003(7) 0.023(7)
C13 0.062(7) 0.080(10) 0.070(9) 0.012(7) 0.015(6) -0.008(8)
C14 0.080(7) 0.056(10) 0.066(8) -0.003(7) 0.019(6) 0.024(7)
C11 0.083(7) 0.122(7) 0.042(5) 0.000(5) 0.018(4) -0.006(5)
C9B 0.119(10) 0.140(12) 0.119(10) -0.034(8) -0.011(8) -0.022(8)
C10B 0.071(11) 0.116(10) 0.075(9) -0.008(7) 0.023(8) -0.009(8)
C11B 0.111(10) 0.112(11) 0.136(12) -0.007(8) 0.011(8) 0.010(8)
C16 0.066(9) 0.062(9) 0.074(6) -0.001(5) -0.004(6) 0.013(8)
C17 0.075(4) 0.063(9) 0.068(8) -0.006(7) 0.006(6) 0.008(5)
C18 0.056(9) 0.111(6) 0.063(6) -0.037(6) 0.000(7) 0.036(6)
C15 0.079(5) 0.100(7) 0.097(7) -0.016(4) 0.008(4) 0.025(3)
C14B 0.056(8) 0.084(9) 0.086(8) -0.025(6) -0.002(6) -0.010(6)
C15B 0.113(9) 0.115(9) 0.087(8) -0.014(7) 0.015(7) 0.008(6)
C13B 0.109(11) 0.110(8) 0.081(10) -0.022(7) 0.000(7) 0.027(6)
C9 0.047(7) 0.038(6) 0.042(5) -0.003(5) 0.000(5) 0.002(5)
C8 0.084(10) 0.028(6) 0.040(6) -0.015(5) 0.003(6) 0.004(6)
C7 0.050(7) 0.035(6) 0.036(5) -0.006(4) 0.010(6) -0.008(6)
C19 0.096(9) 0.051(7) 0.036(5) -0.001(5) -0.012(6) -0.022(7)
C20 0.065(8) 0.015(5) 0.039(5) -0.007(4) 0.004(5) 0.000(5)
C21 0.033(6) 0.020(5) 0.046(5) 0.008(5) 0.003(5) -0.005(5)
C22 0.050(7) 0.043(7) 0.045(6) 0.006(5) -0.025(6) -0.004(6)
C23 0.054(8) 0.065(8) 0.059(6) -0.024(6) 0.006(6) 0.016(7)
C24 0.068(8) 0.048(7) 0.066(7) -0.003(6) 0.000(6) 0.021(6)
C25 0.059(8) 0.037(6) 0.046(6) 0.006(5) 0.000(6) 0.007(6)
C29 0.103(11) 0.053(8) 0.055(6) -0.003(6) -0.012(7) 0.005(7)
C30 0.114(9) 0.068(7) 0.053(5) 0.007(5) -0.025(6) -0.008(6)
C33 0.242(19) 0.072(10) 0.101(10) 0.034(8) -0.110(11) -0.085(12)
C31 0.176(17) 0.118(12) 0.079(8) 0.010(9) -0.068(10) 0.041(13)
C32 0.27(2) 0.053(9) 0.069(8) -0.027(7) -0.043(11) 0.032(11)
C34 0.139(14) 0.062(8) 0.052(6) 0.019(6) 0.029(8) 0.027(9)
C35 0.146(9) 0.068(7) 0.060(6) 0.008(6) -0.004(7) 0.015(7)
C36 0.174(13) 0.040(6) 0.057(6) 0.012(6) 0.017(9) 0.019(9)
C37 0.144(9) 0.094(8) 0.095(7) 0.040(7) 0.027(7) 0.016(8)
C28 0.055(7) 0.051(6) 0.056(6) -0.004(5) 0.000(5) 0.010(5)
C27 0.044(7) 0.044(7) 0.059(7) -0.004(5) -0.003(6) 0.016(6)
C26 0.044(7) 0.043(7) 0.039(5) 0.007(5) -0.006(5) -0.021(6)
C38 0.050(7) 0.054(6) 0.035(5) 0.013(5) -0.002(5) 0.002(6)
O5 0.189(13) 0.052(8) 0.081(10) 0.006(6) 0.046(9) -0.015(8)
C39 0.189(13) 0.052(8) 0.081(10) 0.006(6) 0.046(9) -0.015(8)
C40 0.189(13) 0.052(8) 0.081(10) 0.006(6) 0.046(9) -0.015(8)
C41 0.189(13) 0.052(8) 0.081(10) 0.006(6) 0.046(9) -0.015(8)
C42 0.189(13) 0.052(8) 0.081(10) 0.006(6) 0.046(9) -0.015(8)
O6 0.162(16) 0.118(13) 0.112(11) -0.026(9) 0.039(11) -0.036(12)
C43 0.162(16) 0.118(13) 0.112(11) -0.026(9) 0.039(11) -0.036(12)
C44 0.162(16) 0.118(13) 0.112(11) -0.026(9) 0.039(11) -0.036(12)
C45 0.162(16) 0.118(13) 0.112(11) -0.026(9) 0.039(11) -0.036(12)
C46 0.162(16) 0.118(13) 0.112(11) -0.026(9) 0.039(11) -0.036(12)
O7 0.083(12) 0.142(14) 0.088(7) 0.009(8) -0.001(7) -0.049(11)
C47 0.083(12) 0.142(14) 0.088(7) 0.009(8) -0.001(7) -0.049(11)
C48 0.083(12) 0.142(14) 0.088(7) 0.009(8) -0.001(7) -0.049(11)
C49 0.083(12) 0.142(14) 0.088(7) 0.009(8) -0.001(7) -0.049(11)
C50 0.083(12) 0.142(14) 0.088(7) 0.009(8) -0.001(7) -0.049(11)
N1 0.044(6) 0.036(5) 0.042(4) -0.005(4) 0.003(4) 0.015(4)
N2 0.040(6) 0.026(5) 0.050(5) 0.001(4) -0.009(4) -0.009(4)
N3 0.050(6) 0.025(5) 0.043(4) 0.002(4) 0.017(4) 0.011(4)
N4 0.035(5) 0.029(5) 0.042(4) 0.002(3) 0.008(4) -0.005(4)
O1 0.046(5) 0.076(5) 0.053(4) -0.001(4) 0.000(4) 0.019(4)
O2 0.121(7) 0.045(5) 0.051(4) -0.003(3) 0.025(4) 0.028(5)
O3 0.056(4) 0.044(4) 0.076(4) 0.003(5) 0.009(5) 0.001(4)
O4 0.067(6) 0.053(5) 0.092(6) -0.001(5) -0.029(5) 0.001(4)
P1 0.048(2) 0.118(3) 0.0517(17) -0.0214(18) -0.0013(17) 0.0391(17)
P2 0.149(4) 0.0343(16) 0.0340(14) 0.0011(12) -0.0076(18) 0.0184(19)
Pd1 0.0312(4) 0.0655(5) 0.0407(4) -0.0067(5) -0.0011(4) 0.0179(4)
Pd2 0.0887(7) 0.0268(4) 0.0350(4) 0.0035(4) 0.0078(5) 0.0090(4)

loop_
_atom_type_symbol
_atom_type_description
_atom_type_scat_dispersion_real
_atom_type_scat_dispersion_imag
_atom_type_scat_source
C C 0.0033 0.0016 'International Tables Vol C Tables 4.2.6.8 and 6.1.1.4'
H H 0 0 'International Tables Vol C Tables 4.2.6.8 and 6.1.1.4'
N N 0.0061 0.0033 'International Tables Vol C Tables 4.2.6.8 and 6.1.1.4'
O O 0.0106 0.006 'International Tables Vol C Tables 4.2.6.8 and 6.1.1.4'
P P 0.1023 0.0942 'International Tables Vol C Tables 4.2.6.8 and 6.1.1.4'
Pd Pd -0.9988 1.0072 'International Tables Vol C Tables 4.2.6.8 and 6.1.1.4'

loop_
_geom_angle_atom_site_label_1
_geom_angle_atom_site_label_2
_geom_angle_atom_site_label_3
_geom_angle
C6 C1 C2 118.1(9)
C6 C1 Pd1 125.1(7)
C2 C1 Pd1 116.5(7)
C3 C2 C1 122.2(9)
C3 C2 N2 123.8(9)
C1 C2 N2 113.9(8)
C2 C3 C4 118.9(10)
C2 C3 H3 120.5
C4 C3 H3 120.5
C3 C4 C5 121.0(11)
C3 C4 H4 119.5
C5 C4 H4 119.5
C4 C5 C6 118.9(10)
C4 C5 H5 120.6
C6 C5 H5 120.6
C1 C6 C5 120.8(9)
C1 C6 C7B 122.1(10)
C5 C6 C7B 117.1(11)
C1 C6 C10 115.6(11)
C5 C6 C10 120.6(11)
C7B C6 C10 20(2)
C6 C10 P1 102.9(9)
C6 C10 H10A 111.2
P1 C10 H10A 111.2
C6 C10 H10B 111.2
P1 C10 H10B 111.2
H10A C10 H10B 109.1
C6 C7B P1 103.2(9)
C6 C7B H7B1 111.1
P1 C7B H7B1 111.1
C6 C7B H7B2 111.1
P1 C7B H7B2 111.1
H7B1 C7B H7B2 109.1
C11 C12 H12A 109.5
C11 C12 H12B 109.5
C11 C12 H12C 109.5
C11 C13 H13A 109.5
C11 C13 H13B 109.5
C11 C13 H13C 109.5
C11 C14 H14A 109.5
C11 C14 H14B 109.5
C11 C14 H14C 109.5
C11B C11 C14 39.7(13)
C11B C11 C10B 123.8(16)
C14 C11 C10B 94.0(15)
C11B C11 C12 68.4(16)
C14 C11 C12 107.4(15)
C10B C11 C12 126.9(16)
C11B C11 C13 117.5(19)
C14 C11 C13 104.6(12)
C10B C11 C13 28.1(12)
C12 C11 C13 98.8(14)
C11B C11 C9B 111.1(18)
C14 C11 C9B 149.3(18)
C10B C11 C9B 101.2(15)
C12 C11 C9B 42.7(11)
C13 C11 C9B 79.2(15)
C11B C11 P1 116.6(15)
C14 C11 P1 107.9(11)
C10B C11 P1 105.4(13)
C12 C11 P1 112.7(9)
C13 C11 P1 124.2(13)
C9B C11 P1 93.6(13)
C11 C9B H9B1 109.5
C11 C9B H9B2 109.5
H9B1 C9B H9B2 109.5
C11 C9B H9B3 109.5
H9B1 C9B H9B3 109.5
H9B2 C9B H9B3 109.5
C11 C10B H10D 109.5
C11 C10B H10E 109.5
H10D C10B H10E 109.5
C11 C10B H10F 109.5
H10D C10B H10F 109.5
H10E C10B H10F 109.5
C11 C11B H11D 109.5
C11 C11B H11E 109.5
H11D C11B H11E 109.5
C11 C11B H11F 109.5
H11D C11B H11F 109.5
H11E C11B H11F 109.5
C15 C16 H16A 109.5
C15 C16 H16B 109.5
C15 C16 H16C 109.5
C15 C17 H17A 109.5
C15 C17 H17B 109.5
C15 C17 H17C 109.5
C15 C18 H18A 109.5
C15 C18 H18B 109.5
C15 C18 H18C 109.5
C17 C15 C15B 57.8(13)
C17 C15 C13B 116.3(18)
C15B C15 C13B 106.8(17)
C17 C15 C18 110.5(15)
C15B C15 C18 52.8(14)
C13B C15 C18 86.9(13)
C17 C15 C16 119.9(16)
C15B C15 C16 131.9(17)
C13B C15 C16 26.0(14)
C18 C15 C16 107.8(13)
C17 C15 C14B 41.2(11)
C15B C15 C14B 98.2(15)
C13B C15 C14B 99.2(14)
C18 C15 C14B 150.6(16)
C16 C15 C14B 87.9(12)
C17 C15 P1 115.2(13)
C15B C15 P1 119.1(13)
C13B C15 P1 123.7(15)
C18 C15 P1 95.6(11)
C16 C15 P1 105.0(12)
C14B C15 P1 104.4(11)
C15 C14B H14D 109.5
C15 C14B H14E 109.5
H14D C14B H14E 109.5
C15 C14B H14F 109.5
H14D C14B H14F 109.5
H14E C14B H14F 109.5
C15 C15B H15D 109.5
C15 C15B H15E 109.5
H15D C15B H15E 109.5
C15 C15B H15F 109.5
H15D C15B H15F 109.5
H15E C15B H15F 109.5
C15 C13B H13D 109.5
C15 C13B H13E 109.5
H13D C13B H13E 109.5
C15 C13B H13F 109.5
H13D C13B H13F 109.5
H13E C13B H13F 109.5
N1 C9 C8 110.8(9)
N1 C9 H9 124.6
C8 C9 H9 124.6
C7 C8 C9 106.6(9)
C7 C8 H8 126.7
C9 C8 H8 126.7
C8 C7 N2 106.6(8)
C8 C7 C19 128.3(9)
N2 C7 C19 125.1(10)
C7 C19 H19A 109.5
C7 C19 H19B 109.5
H19A C19 H19B 109.5
C7 C19 H19C 109.5
H19A C19 H19C 109.5
H19B C19 H19C 109.5
C21 C20 C25 118.0(8)
C21 C20 Pd2 115.7(7)
C25 C20 Pd2 126.3(7)
C20 C21 C22 120.9(9)
C20 C21 N4 115.1(8)
C22 C21 N4 124.0(8)
C23 C22 C21 118.8(8)
C23 C22 H22 120.6
C21 C22 H22 120.6
C24 C23 C22 121.9(9)
C24 C23 H23 119
C22 C23 H23 119
C25 C24 C23 118.0(10)
C25 C24 H24 121
C23 C24 H24 121
C24 C25 C20 122.4(9)
C24 C25 C29 121.3(10)
C20 C25 C29 116.1(9)
C25 C29 P2 108.1(8)
C25 C29 H29A 110.1
P2 C29 H29A 110.1
C25 C29 H29B 110.1
P2 C29 H29B 110.1
H29A C29 H29B 108.4
C33 C30 C32 109.2(12)
C33 C30 C31 109.2(12)
C32 C30 C31 109.4(9)
C33 C30 P2 105.9(7)
C32 C30 P2 109.6(10)
C31 C30 P2 113.4(9)
C30 C33 H33A 109.5
C30 C33 H33B 109.5
H33A C33 H33B 109.5
C30 C33 H33C 109.5
H33A C33 H33C 109.5
H33B C33 H33C 109.5
C30 C31 H31A 109.5
C30 C31 H31B 109.5
H31A C31 H31B 109.5
C30 C31 H31C 109.5
H31A C31 H31C 109.5
H31B C31 H31C 109.5
C30 C32 H32A 109.5
C30 C32 H32B 109.5
H32A C32 H32B 109.5
C30 C32 H32C 109.5
H32A C32 H32C 109.5
H32B C32 H32C 109.5
C36 C34 C35 110.8(9)
C36 C34 C37 109.1(13)
C35 C34 C37 110.7(9)
C36 C34 P2 105.0(7)
C35 C34 P2 110.5(10)
C37 C34 P2 110.5(8)
C34 C35 H35A 109.5
C34 C35 H35B 109.5
H35A C35 H35B 109.5
C34 C35 H35C 109.5
H35A C35 H35C 109.5
H35B C35 H35C 109.5
C34 C36 H36A 109.5
C34 C36 H36B 109.5
H36A C36 H36B 109.5
C34 C36 H36C 109.5
H36A C36 H36C 109.5
H36B C36 H36C 109.5
C34 C37 H37A 109.5
C34 C37 H37B 109.5
H37A C37 H37B 109.5
C34 C37 H37C 109.5
H37A C37 H37C 109.5
H37B C37 H37C 109.5
N3 C28 C27 112.7(10)
N3 C28 H28 123.6
C27 C28 H28 123.6
C28 C27 C26 106.9(9)
C28 C27 H27 126.5
C26 C27 H27 126.5
C27 C26 N4 105.5(8)
C27 C26 C38 131.5(9)
N4 C26 C38 122.9(9)
C26 C38 H38A 109.5
C26 C38 H38B 109.5
H38A C38 H38B 109.5
C26 C38 H38C 109.5
H38A C38 H38C 109.5
H38B C38 H38C 109.5
C42 O5 C39 114.1(16)
C40 C39 O5 96.3(15)
C40 C39 H39A 112.5
O5 C39 H39A 112.5
C40 C39 H39B 112.5
O5 C39 H39B 112.5
H39A C39 H39B 110
C39 C40 C41 113.1(18)
C39 C40 H40A 109
C41 C40 H40A 109
C39 C40 H40B 109
C41 C40 H40B 109
H40A C40 H40B 107.8
C42 C41 C40 98.9(17)
C42 C41 H41A 112
C40 C41 H41A 112
C42 C41 H41B 112
C40 C41 H41B 112
H41A C41 H41B 109.7
C41 C42 O5 102.6(15)
C41 C42 H42A 111.2
O5 C42 H42A 111.2
C41 C42 H42B 111.2
O5 C42 H42B 111.2
H42A C42 H42B 109.2
C43 O6 C46 108.7(16)
O6 C43 C44 102.3(18)
O6 C43 H43A 111.3
C44 C43 H43A 111.3
O6 C43 H43B 111.3
C44 C43 H43B 111.3
H43A C43 H43B 109.2
C43 C44 C45 111(2)
C43 C44 H44A 109.5
C45 C44 H44A 109.5
C43 C44 H44B 109.5
C45 C44 H44B 109.5
H44A C44 H44B 108.1
C46 C45 C44 102.0(19)
C46 C45 H45A 111.4
C44 C45 H45A 111.4
C46 C45 H45B 111.4
C44 C45 H45B 111.4
H45A C45 H45B 109.2
C45 C46 O6 107.7(17)
C45 C46 H46A 110.2
O6 C46 H46A 110.2
C45 C46 H46B 110.2
O6 C46 H46B 110.2
H46A C46 H46B 108.5
C47 O7 C50 106.8(16)
C48 C47 O7 103.9(16)
C48 C47 H47A 111
O7 C47 H47A 111
C48 C47 H47B 111
O7 C47 H47B 111
H47A C47 H47B 109
C47 C48 C49 107.6(18)
C47 C48 H48A 110.2
C49 C48 H48A 110.2
C47 C48 H48B 110.2
C49 C48 H48B 110.2
H48A C48 H48B 108.5
C50 C49 C48 99(2)
C50 C49 H49A 111.9
C48 C49 H49A 111.9
C50 C49 H49B 111.9
C48 C49 H49B 111.9
H49A C49 H49B 109.6
C49 C50 O7 100.2(14)
C49 C50 H50A 111.7
O7 C50 H50A 111.7
C49 C50 H50B 111.7
O7 C50 H50B 111.7
H50A C50 H50B 109.5
C9 N1 N2 105.1(7)
C9 N1 Pd1 139.4(6)
N2 N1 Pd1 115.5(6)
C7 N2 N1 110.9(8)
C7 N2 C2 135.1(8)
N1 N2 C2 114.0(7)
C28 N3 N4 104.6(7)
C28 N3 Pd2 140.8(7)
N4 N3 Pd2 114.6(6)
N3 N4 C26 110.2(8)
N3 N4 C21 114.5(7)
C26 N4 C21 135.2(8)
Pd1 O1 H1 109.5
Pd2 O2 H2 109.5
H3O O3 H3P 105.3(9)
H4O O4 H4P 105.0(9)
C11 P1 C15 112.5(6)
C11 P1 C7B 108.5(9)
C15 P1 C7B 99.9(11)
C11 P1 C10 97.2(9)
C15 P1 C10 115.4(11)
C7B P1 C10 16.1(19)
C11 P1 Pd1 114.7(5)
C15 P1 Pd1 112.8(4)
C7B P1 Pd1 107.1(5)
C10 P1 Pd1 102.8(5)
C29 P2 C30 104.6(6)
C29 P2 C34 105.7(5)
C30 P2 C34 113.8(5)
C29 P2 Pd2 105.7(3)
C30 P2 Pd2 115.5(4)
C34 P2 Pd2 110.5(5)
C1 Pd1 N1 79.9(4)
C1 Pd1 O1 171.9(3)
N1 Pd1 O1 92.1(3)
C1 Pd1 P1 82.4(3)
N1 Pd1 P1 162.3(2)
O1 Pd1 P1 105.58(18)
C20 Pd2 N3 80.1(3)
C20 Pd2 O2 171.2(3)
N3 Pd2 O2 91.3(3)
C20 Pd2 P2 82.8(3)
N3 Pd2 P2 162.8(2)
O2 Pd2 P2 105.9(2)

loop_
_geom_bond_atom_site_label_1
_geom_bond_atom_site_label_2
_geom_bond_distance
C1 C6 1.362(13)
C1 C2 1.415(12)
C1 Pd1 1.966(9)
C2 C3 1.376(13)
C2 N2 1.439(11)
C3 C4 1.377(14)
C3 H3 0.95
C4 C5 1.391(14)
C4 H4 0.95
C5 C6 1.430(13)
C5 H5 0.95
C6 C7B 1.528(16)
C6 C10 1.532(16)
C10 P1 1.896(14)
C10 H10A 0.99
C10 H10B 0.99
C7B P1 1.892(14)
C7B H7B1 0.99
C7B H7B2 0.99
C12 C11 1.59(2)
C12 H12A 0.98
C12 H12B 0.98
C12 H12C 0.98
C13 C11 1.596(18)
C13 H13A 0.98
C13 H13B 0.98
C13 H13C 0.98
C14 C11 1.564(19)
C14 H14A 0.98
C14 H14B 0.98
C14 H14C 0.98
C11 C11B 1.47(2)
C11 C10B 1.588(18)
C11 C9B 1.62(2)
C11 P1 1.835(12)
C9B H9B1 0.98
C9B H9B2 0.98
C9B H9B3 0.98
C10B H10D 0.98
C10B H10E 0.98
C10B H10F 0.98
C11B H11D 0.98
C11B H11E 0.98
C11B H11F 0.98
C16 C15 1.65(2)
C16 H16A 0.98
C16 H16B 0.98
C16 H16C 0.98
C17 C15 1.37(2)
C17 H17A 0.98
C17 H17B 0.98
C17 H17C 0.98
C18 C15 1.61(2)
C18 H18A 0.98
C18 H18B 0.98
C18 H18C 0.98
C15 C15B 1.44(2)
C15 C13B 1.61(2)
C15 C14B 1.74(2)
C15 P1 1.873(15)
C14B H14D 0.98
C14B H14E 0.98
C14B H14F 0.98
C15B H15D 0.98
C15B H15E 0.98
C15B H15F 0.98
C13B H13D 0.98
C13B H13E 0.98
C13B H13F 0.98
C9 N1 1.342(11)
C9 C8 1.394(11)
C9 H9 0.95
C8 C7 1.370(14)
C8 H8 0.95
C7 N2 1.370(10)
C7 C19 1.485(12)
C19 H19A 0.98
C19 H19B 0.98
C19 H19C 0.98
C20 C21 1.390(11)
C20 C25 1.397(13)
C20 Pd2 1.965(9)
C21 C22 1.392(12)
C21 N4 1.427(11)
C22 C23 1.388(13)
C22 H22 0.95
C23 C24 1.380(13)
C23 H23 0.95
C24 C25 1.380(13)
C24 H24 0.95
C25 C29 1.538(13)
C29 P2 1.835(12)
C29 H29A 0.99
C29 H29B 0.99
C30 C33 1.489(15)
C30 C32 1.553(18)
C30 C31 1.561(17)
C30 P2 1.849(12)
C33 H33A 0.98
C33 H33B 0.98
C33 H33C 0.98
C31 H31A 0.98
C31 H31B 0.98
C31 H31C 0.98
C32 H32A 0.98
C32 H32B 0.98
C32 H32C 0.98
C34 C36 1.518(15)
C34 C35 1.552(16)
C34 C37 1.558(18)
C34 P2 1.890(12)
C35 H35A 0.98
C35 H35B 0.98
C35 H35C 0.98
C36 H36A 0.98
C36 H36B 0.98
C36 H36C 0.98
C37 H37A 0.98
C37 H37B 0.98
C37 H37C 0.98
C28 N3 1.331(11)
C28 C27 1.350(12)
C28 H28 0.95
C27 C26 1.361(13)
C27 H27 0.95
C26 N4 1.399(11)
C26 C38 1.504(12)
C38 H38A 0.98
C38 H38B 0.98
C38 H38C 0.98
O5 C42 1.454(4)
O5 C39 1.455(4)
C39 C40 1.454(12)
C39 H39A 0.99
C39 H39B 0.99
C40 C41 1.456(12)
C40 H40A 0.99
C40 H40B 0.99
C41 C42 1.454(12)
C41 H41A 0.99
C41 H41B 0.99
C42 H42A 0.99
C42 H42B 0.99
O6 C43 1.440(18)
O6 C46 1.506(18)
C43 C44 1.442(19)
C43 H43A 0.99
C43 H43B 0.99
C44 C45 1.48(2)
C44 H44A 0.99
C44 H44B 0.99
C45 C46 1.429(19)
C45 H45A 0.99
C45 H45B 0.99
C46 H46A 0.99
C46 H46B 0.99
O7 C47 1.439(17)
O7 C50 1.502(18)
C47 C48 1.426(18)
C47 H47A 0.99
C47 H47B 0.99
C48 C49 1.48(2)
C48 H48A 0.99
C48 H48B 0.99
C49 C50 1.449(19)
C49 H49A 0.99
C49 H49B 0.99
C50 H50A 0.99
C50 H50B 0.99
N1 N2 1.376(9)
N1 Pd1 2.043(7)
N3 N4 1.358(9)
N3 Pd2 2.046(7)
O1 Pd1 2.078(7)
O1 H1 0.84
O2 Pd2 2.080(7)
O2 H2 0.84
O3 H3O 0.799(5)
O3 H3P 0.799(5)
O4 H4O 0.800(5)
O4 H4P 0.800(5)
P1 Pd1 2.230(3)
P2 Pd2 2.229(3)
